data_2204262
loop_
_publ_author_name
'Rabe, Gerd W.'
'Zhang-Pre\&se, Mei'
'Riederer, Florian A.'
'Incarvito, Christopher D.'
'Golen, James A.'
'Rheingold, Arnold L.'

_publ_section_title (\h^8^-Cyclooctatetraenyl)(<i>m</i>-terphenyl)lutetium-\m-chloro-[tris(tetrahydrofuran)lithium(I)]
_journal_issue 10
_journal_name_full 'Acta Crystallographica Section E'
_journal_page_first m1389
_journal_page_last m1390
_journal_paper_doi 10.1107/S1600536804021439
_journal_volume 60
_journal_year 2004
_chemical_formula_iupac '[Lu Li (C8 H8) (C18 H13) Cl (C4 H8 O)3]'
_chemical_formula_moiety 'C12 H24 Li O3, C26 H21 Cl Lu'
_chemical_formula_sum 'C38 H45 Cl Li Lu O3'
_chemical_formula_weight 767.10
_chemical_name_systematic
;
(\h^8^-Cyclooctenyl)(m-terphenyl)lutetium-\m-chloro-[tris(tetra-
hydrofuran)lithium(I)]
;
_space_group_IT_number 14
_symmetry_cell_setting monoclinic
_symmetry_space_group_name_Hall '-P 2yn'
_symmetry_space_group_name_H-M 'P 1 21/n 1'
_atom_sites_solution_hydrogens geom
_atom_sites_solution_primary direct
_atom_sites_solution_secondary difmap
_audit_creation_method SHELXL-97
_cell_angle_alpha 90.00
_cell_angle_beta 102.843(3)
_cell_angle_gamma 90.00
_cell_formula_units_Z 4
_cell_length_a 12.6936(19)
_cell_length_b 17.023(3)
_cell_length_c 16.809(3)
_cell_measurement_reflns_used 500
_cell_measurement_temperature 220(2)
_cell_measurement_theta_max 25.00
_cell_measurement_theta_min 2.50
_cell_volume 3541.3(10)
_computing_cell_refinement SMART
_computing_data_collection 'SMART (Bruker, 2001)'
_computing_data_reduction 'SHELXTL (Bruker, 2001)'
_computing_molecular_graphics SHELXTL
_computing_publication_material SHELXTL
_computing_structure_refinement 'SHELXL97 (Sheldrick, 1997)'
_computing_structure_solution 'SHELXS97 (Sheldrick, 1990)'
_diffrn_ambient_temperature 220(2)
_diffrn_measured_fraction_theta_full 0.999
_diffrn_measured_fraction_theta_max 0.999
_diffrn_measurement_device_type 'Bruker SMART CCD area-detector'
_diffrn_measurement_method '\f and \w'
_diffrn_radiation_monochromator graphite
_diffrn_radiation_source 'fine-focus sealed tube'
_diffrn_radiation_type MoK\a
_diffrn_radiation_wavelength 0.71073
_diffrn_reflns_av_R_equivalents 0.0324
_diffrn_reflns_av_sigmaI/netI 0.0378
_diffrn_reflns_limit_h_max 14
_diffrn_reflns_limit_h_min -15
_diffrn_reflns_limit_k_max 20
_diffrn_reflns_limit_k_min -19
_diffrn_reflns_limit_l_max 19
_diffrn_reflns_limit_l_min -19
_diffrn_reflns_number 20849
_diffrn_reflns_theta_full 25.00
_diffrn_reflns_theta_max 25.00
_diffrn_reflns_theta_min 1.83
_diffrn_standards_decay_% 0
_diffrn_standards_interval_count 0
_diffrn_standards_number 0
_exptl_absorpt_coefficient_mu 2.896
_exptl_absorpt_correction_T_max 0.559
_exptl_absorpt_correction_T_min 0.499
_exptl_absorpt_correction_type multi-scan
_exptl_absorpt_process_details '(SADABS; Bruker, 2001)'
_exptl_crystal_colour colorless
_exptl_crystal_density_diffrn 1.439
_exptl_crystal_density_method 'not measured'
_exptl_crystal_description block
_exptl_crystal_F_000 1552
_exptl_crystal_size_max 0.25
_exptl_crystal_size_mid 0.20
_exptl_crystal_size_min 0.20
_refine_diff_density_max 0.484
_refine_diff_density_min -0.527
_refine_ls_extinction_method none
_refine_ls_goodness_of_fit_ref 1.021
_refine_ls_hydrogen_treatment constr
_refine_ls_matrix_type full
_refine_ls_number_parameters 388
_refine_ls_number_reflns 6220
_refine_ls_number_restraints 23
_refine_ls_restrained_S_all 1.028
_refine_ls_R_factor_all 0.0440
_refine_ls_R_factor_gt 0.0296
_refine_ls_shift/su_max 0.001
_refine_ls_shift/su_mean 0.000
_refine_ls_structure_factor_coef Fsqd
_refine_ls_weighting_details 'calc w = 1/[\s^2^(Fo^2^)+(0.0252P)^2^+3.3351P] where P = (Fo^2^+2Fc^2^)/3'
_refine_ls_weighting_scheme calc
_refine_ls_wR_factor_gt 0.0697
_refine_ls_wR_factor_ref 0.0770
_reflns_number_gt 4622
_reflns_number_total 6220
_reflns_threshold_expression I>2\s(I)
_cod_data_source_file bt6499.cif
_cod_data_source_block I
_cod_depositor_comments
;
 Renaming disorder groups A/3, A/4, A/5, and A/6 to B/1, B/2, C/1, and C/2
 respectively.

 Antanas Vaitkus,
 2017-03-21

The following automatic conversions were performed:
'_exptl_absorpt_correction_type' value 'Multi-scan' changed to
'multi-scan' according to
'/home/saulius/struct/CIF-dictionaries/cif_core.dic' dictionary named
'cif_core.dic' version 2.4.1 from 2010-06-29.

Automatic conversion script
Id: cif_fix_enum 1527 2010-12-29 10:47:43Z saulius 

The following automatic conversions were performed:

'_exptl_absorpt_correction_type' value 'Multi-scan' changed to
'multi-scan' according to
/home/saulius/struct/CIF-dictionaries/cif_core.dic dictionary named
'cif_core.dic' version 2.4.1 from 2010-06-29.

Automatic conversion script
Id: cif_fix_values 1715 2011-07-08 13:25:40Z adriana 
;
_cod_original_cell_volume 3541.2(10)
_cod_original_sg_symbol_H-M 'P 21/n'
_cod_database_code 2204262
_cod_database_fobs_code 2204262

loop_
_symmetry_equiv_pos_as_xyz
'x, y, z'
'-x+1/2, y+1/2, -z+1/2'
'-x, -y, -z'
'x-1/2, -y-1/2, z-1/2'

loop_
_atom_site_label
_atom_site_fract_x
_atom_site_fract_y
_atom_site_fract_z
_atom_site_U_iso_or_equiv
_atom_site_adp_type
_atom_site_calc_flag
_atom_site_refinement_flags
_atom_site_occupancy
_atom_site_disorder_assembly
_atom_site_disorder_group
_atom_site_type_symbol
Lu1 0.817723(13) 0.251775(10) 0.442996(10) 0.04421(8) Uani d . 1 . . Lu
Cl1 0.61584(9) 0.28391(8) 0.44172(7) 0.0597(3) Uani d . 1 . . Cl
Li1 0.4867(7) 0.2508(4) 0.5156(5) 0.062(2) Uani d . 1 A . Li
O1 0.5402(3) 0.2038(2) 0.6198(2) 0.0768(10) Uani d . 1 . . O
O2 0.4090(3) 0.3421(2) 0.5381(2) 0.0807(10) Uani d . 1 . . O
O3 0.3844(3) 0.1843(2) 0.4469(2) 0.0887(11) Uani d D 1 . . O
C1 0.9922(5) 0.2035(4) 0.4132(4) 0.0851(19) Uani d . 1 . . C
H1A 1.0459 0.1656 0.4320 0.102 Uiso calc R 1 . . H
C2 0.9094(5) 0.1748(3) 0.3527(4) 0.0782(17) Uani d . 1 . . C
H2A 0.9161 0.1207 0.3438 0.094 Uiso calc R 1 . . H
C3 0.8193(5) 0.2069(4) 0.3025(3) 0.0797(17) Uani d . 1 . . C
H3A 0.7778 0.1692 0.2684 0.096 Uiso calc R 1 . . H
C4 0.7745(4) 0.2820(5) 0.2900(3) 0.0805(17) Uani d . 1 . . C
H4A 0.7152 0.2842 0.2451 0.097 Uiso calc R 1 . . H
C5 0.7970(5) 0.3533(4) 0.3280(4) 0.0823(18) Uani d . 1 . . C
H5A 0.7489 0.3927 0.3032 0.099 Uiso calc R 1 . . H
C6 0.8722(6) 0.3809(3) 0.3929(5) 0.088(2) Uani d . 1 . . C
H6A 0.8598 0.4334 0.4053 0.106 Uiso calc R 1 . . H
C7 0.9643(6) 0.3490(4) 0.4459(4) 0.0836(18) Uani d . 1 . . C
H7A 0.9991 0.3853 0.4851 0.100 Uiso calc R 1 . . H
C8 1.0154(4) 0.2762(5) 0.4536(4) 0.0865(19) Uani d . 1 . . C
H8A 1.0792 0.2753 0.4946 0.104 Uiso calc R 1 . . H
C9 0.8596(3) 0.1815(2) 0.5695(2) 0.0422(9) Uani d . 1 . . C
C10 0.8635(3) 0.0979(2) 0.5733(3) 0.0485(10) Uani d . 1 . . C
C11 0.9155(4) 0.0578(3) 0.6437(3) 0.0683(14) Uani d . 1 . . C
H11A 0.9163 0.0026 0.6445 0.082 Uiso calc R 1 . . H
C12 0.9654(4) 0.0993(3) 0.7120(3) 0.0751(15) Uani d . 1 . . C
H12A 1.0001 0.0723 0.7594 0.090 Uiso calc R 1 . . H
C13 0.9648(4) 0.1801(3) 0.7114(3) 0.0623(12) Uani d . 1 . . C
H13A 1.0002 0.2083 0.7578 0.075 Uiso calc R 1 . . H
C14 0.9111(3) 0.2202(3) 0.6414(3) 0.0494(10) Uani d . 1 . . C
C15 0.8114(3) 0.0528(2) 0.4992(3) 0.0497(10) Uani d . 1 . . C
C16 0.8576(4) -0.0154(3) 0.4750(3) 0.0690(14) Uani d . 1 . . C
H16A 0.9224 -0.0349 0.5073 0.083 Uiso calc R 1 . . H
C17 0.8093(5) -0.0542(3) 0.4043(4) 0.0887(18) Uani d . 1 . . C
H17A 0.8417 -0.0999 0.3893 0.106 Uiso calc R 1 . . H
C18 0.7158(5) -0.0278(3) 0.3560(3) 0.0849(17) Uani d . 1 . . C
H18A 0.6839 -0.0545 0.3077 0.102 Uiso calc R 1 . . H
C19 0.6680(4) 0.0392(3) 0.3788(3) 0.0644(13) Uani d . 1 . . C
H19A 0.6031 0.0581 0.3459 0.077 Uiso calc R 1 . . H
C20 0.7150(3) 0.0780(2) 0.4493(3) 0.0494(10) Uani d . 1 . . C
H20A 0.6810 0.1230 0.4643 0.059 Uiso calc R 1 . . H
C21 0.9114(4) 0.3082(3) 0.6422(2) 0.0527(11) Uani d . 1 . . C
C22 0.8170(4) 0.3487(3) 0.6108(3) 0.0604(12) Uani d . 1 . . C
H22A 0.7523 0.3205 0.5932 0.073 Uiso calc R 1 . . H
C23 0.8150(5) 0.4295(3) 0.6047(3) 0.0761(15) Uani d . 1 . . C
H23A 0.7496 0.4555 0.5829 0.091 Uiso calc R 1 . . H
C24 0.9085(6) 0.4724(3) 0.6305(3) 0.0855(18) Uani d . 1 . . C
H24A 0.9079 0.5273 0.6246 0.103 Uiso calc R 1 . . H
C25 1.0018(5) 0.4340(3) 0.6645(3) 0.0799(17) Uani d . 1 . . C
H25A 1.0654 0.4628 0.6839 0.096 Uiso calc R 1 . . H
C26 1.0036(4) 0.3523(3) 0.6707(3) 0.0678(13) Uani d . 1 . . C
H26A 1.0686 0.3268 0.6947 0.081 Uiso calc R 1 . . H
C27 0.5988(9) 0.1317(6) 0.6338(5) 0.071(3) Uiso d PD 0.577(13) A 1 C
H27A 0.6532 0.1280 0.6007 0.085 Uiso calc PR 0.577(13) A 1 H
H27B 0.5505 0.0862 0.6227 0.085 Uiso calc PR 0.577(13) A 1 H
C28 0.6513(8) 0.1392(8) 0.7252(5) 0.074(4) Uiso d PD 0.577(13) A 1 C
H28A 0.6870 0.0909 0.7492 0.089 Uiso calc PR 0.577(13) A 1 H
H28B 0.6998 0.1844 0.7382 0.089 Uiso calc PR 0.577(13) A 1 H
C29 0.5421(9) 0.1522(8) 0.7445(8) 0.104(4) Uiso d PD 0.577(13) A 1 C
H29A 0.5034 0.1022 0.7430 0.125 Uiso calc PR 0.577(13) A 1 H
H29B 0.5506 0.1749 0.7992 0.125 Uiso calc PR 0.577(13) A 1 H
C30 0.4812(11) 0.2066(7) 0.6826(7) 0.095(4) Uiso d PD 0.577(13) A 1 C
H30A 0.4066 0.1887 0.6625 0.114 Uiso calc PR 0.577(13) A 1 H
H30B 0.4804 0.2599 0.7045 0.114 Uiso calc PR 0.577(13) A 1 H
C27A 0.6427(15) 0.1661(11) 0.6497(10) 0.100(6) Uiso d PD 0.423(13) A 2 C
H27C 0.6995 0.2052 0.6686 0.121 Uiso calc PR 0.423(13) A 2 H
H27D 0.6627 0.1342 0.6069 0.121 Uiso calc PR 0.423(13) A 2 H
C28A 0.627(2) 0.1157(10) 0.7189(11) 0.145(11) Uiso d PD 0.423(13) A 2 C
H28C 0.5709 0.0757 0.7023 0.174 Uiso calc PR 0.423(13) A 2 H
H28D 0.6942 0.0915 0.7490 0.174 Uiso calc PR 0.423(13) A 2 H
C29A 0.5914(14) 0.1825(8) 0.7629(8) 0.083(5) Uiso d PD 0.423(13) A 2 C
H29C 0.5417 0.1645 0.7960 0.100 Uiso calc PR 0.423(13) A 2 H
H29D 0.6537 0.2076 0.7988 0.100 Uiso calc PR 0.423(13) A 2 H
C30A 0.5368(15) 0.2381(9) 0.6999(8) 0.088(5) Uiso d PD 0.423(13) A 2 C
H30C 0.5737 0.2890 0.7068 0.105 Uiso calc PR 0.423(13) A 2 H
H30D 0.4617 0.2460 0.7042 0.105 Uiso calc PR 0.423(13) A 2 H
C31 0.3076(10) 0.3376(7) 0.5682(9) 0.084(4) Uiso d PD 0.500(13) B 1 C
H31A 0.2442 0.3291 0.5238 0.101 Uiso calc PR 0.500(13) B 1 H
H31B 0.3110 0.2967 0.6098 0.101 Uiso calc PR 0.500(13) B 1 H
C32 0.309(2) 0.4178(8) 0.6034(15) 0.165(8) Uiso d PD 0.500(13) B 1 C
H32A 0.2376 0.4415 0.5851 0.198 Uiso calc PR 0.500(13) B 1 H
H32B 0.3241 0.4136 0.6630 0.198 Uiso calc PR 0.500(13) B 1 H
C33 0.3900(11) 0.4696(8) 0.5806(10) 0.117(5) Uiso d PD 0.500(13) B 1 C
H33A 0.4444 0.4864 0.6286 0.140 Uiso calc PR 0.500(13) B 1 H
H33B 0.3563 0.5161 0.5511 0.140 Uiso calc PR 0.500(13) B 1 H
C34 0.4374(10) 0.4183(7) 0.5276(9) 0.091(4) Uiso d PD 0.500(13) B 1 C
H34A 0.4111 0.4338 0.4705 0.109 Uiso calc PR 0.500(13) B 1 H
H34B 0.5162 0.4234 0.5413 0.109 Uiso calc PR 0.500(13) B 1 H
C31A 0.2977(13) 0.3560(9) 0.5146(12) 0.127(6) Uiso d PD 0.500(13) B 2 C
H31C 0.2586 0.3062 0.5137 0.153 Uiso calc PR 0.500(13) B 2 H
H31D 0.2802 0.3782 0.4595 0.153 Uiso calc PR 0.500(13) B 2 H
C32A 0.2637(9) 0.4103(6) 0.5713(7) 0.078(4) Uiso d PD 0.500(13) B 2 C
H32C 0.2276 0.3822 0.6087 0.093 Uiso calc PR 0.500(13) B 2 H
H32D 0.2143 0.4501 0.5419 0.093 Uiso calc PR 0.500(13) B 2 H
C33A 0.3660(8) 0.4468(8) 0.6164(8) 0.083(4) Uiso d PD 0.500(13) B 2 C
H33C 0.3641 0.5036 0.6067 0.099 Uiso calc PR 0.500(13) B 2 H
H33D 0.3749 0.4379 0.6752 0.099 Uiso calc PR 0.500(13) B 2 H
C34A 0.4575(11) 0.4112(8) 0.5878(12) 0.115(5) Uiso d PD 0.500(13) B 2 C
H34C 0.5147 0.3945 0.6341 0.138 Uiso calc PR 0.500(13) B 2 H
H34D 0.4879 0.4485 0.5546 0.138 Uiso calc PR 0.500(13) B 2 H
C35 0.335(3) 0.1206(14) 0.4642(19) 0.167(14) Uiso d PD 0.281(9) C 1 C
H35A 0.2593 0.1323 0.4653 0.200 Uiso calc PR 0.281(9) C 1 H
H35B 0.3710 0.0993 0.5174 0.200 Uiso calc PR 0.281(9) C 1 H
C36 0.340(3) 0.0641(15) 0.3982(16) 0.135(12) Uiso d PD 0.281(9) C 1 C
H36A 0.4088 0.0355 0.4099 0.162 Uiso calc PR 0.281(9) C 1 H
H36B 0.2805 0.0263 0.3907 0.162 Uiso calc PR 0.281(9) C 1 H
C37 0.331(2) 0.1145(11) 0.3260(12) 0.091(8) Uiso d PD 0.281(9) C 1 C
H37A 0.3684 0.0912 0.2867 0.109 Uiso calc PR 0.281(9) C 1 H
H37B 0.2549 0.1231 0.2991 0.109 Uiso calc PR 0.281(9) C 1 H
C38 0.3827(16) 0.1884(10) 0.3590(9) 0.071(6) Uiso d PD 0.281(9) C 1 C
H38A 0.3408 0.2338 0.3338 0.085 Uiso calc PR 0.281(9) C 1 H
H38B 0.4561 0.1921 0.3499 0.085 Uiso calc PR 0.281(9) C 1 H
C35A 0.3894(7) 0.1005(5) 0.4423(5) 0.082(3) Uiso d PD 0.719(9) C 2 C
H35C 0.3544 0.0760 0.4825 0.099 Uiso calc PR 0.719(9) C 2 H
H35D 0.4645 0.0825 0.4521 0.099 Uiso calc PR 0.719(9) C 2 H
C36A 0.3299(10) 0.0813(7) 0.3569(7) 0.121(4) Uiso d PD 0.719(9) C 2 C
H36C 0.3808 0.0746 0.3214 0.146 Uiso calc PR 0.719(9) C 2 H
H36D 0.2886 0.0326 0.3563 0.146 Uiso calc PR 0.719(9) C 2 H
C37A 0.2570(7) 0.1476(4) 0.3290(5) 0.092(3) Uiso d PD 0.719(9) C 2 C
H37C 0.1854 0.1380 0.3400 0.111 Uiso calc PR 0.719(9) C 2 H
H37D 0.2492 0.1566 0.2704 0.111 Uiso calc PR 0.719(9) C 2 H
C38A 0.3099(9) 0.2151(6) 0.3768(6) 0.118(4) Uiso d PD 0.719(9) C 2 C
H38C 0.3484 0.2469 0.3437 0.142 Uiso calc PR 0.719(9) C 2 H
H38D 0.2559 0.2483 0.3939 0.142 Uiso calc PR 0.719(9) C 2 H

loop_
_atom_site_aniso_label
_atom_site_aniso_U_11
_atom_site_aniso_U_22
_atom_site_aniso_U_33
_atom_site_aniso_U_12
_atom_site_aniso_U_13
_atom_site_aniso_U_23
Lu1 0.04116(11) 0.05470(12) 0.03883(11) 0.00546(8) 0.01333(8) 0.01167(8)
Cl1 0.0461(6) 0.0863(8) 0.0488(6) 0.0163(6) 0.0150(5) 0.0115(6)
Li1 0.068(5) 0.061(5) 0.057(5) 0.000(4) 0.018(4) 0.004(4)
O1 0.094(3) 0.088(3) 0.061(2) 0.025(2) 0.043(2) 0.0179(18)
O2 0.058(2) 0.075(2) 0.116(3) 0.0057(17) 0.034(2) -0.008(2)
O3 0.104(3) 0.070(2) 0.085(3) -0.020(2) 0.006(2) 0.001(2)
C1 0.065(4) 0.101(5) 0.104(5) 0.037(3) 0.048(4) 0.049(4)
C2 0.092(4) 0.062(3) 0.100(5) 0.007(3) 0.064(4) 0.008(3)
C3 0.086(4) 0.107(5) 0.058(3) -0.034(4) 0.043(3) -0.020(3)
C4 0.058(3) 0.147(6) 0.038(3) 0.005(4) 0.013(2) 0.030(4)
C5 0.084(4) 0.093(5) 0.082(4) 0.030(3) 0.042(4) 0.051(4)
C6 0.130(6) 0.052(3) 0.108(5) 0.000(4) 0.079(5) 0.008(3)
C7 0.100(5) 0.097(5) 0.066(4) -0.045(4) 0.044(4) -0.017(3)
C8 0.040(3) 0.151(6) 0.071(4) -0.018(3) 0.017(3) 0.028(4)
C9 0.037(2) 0.052(2) 0.037(2) 0.0002(17) 0.0078(18) 0.0044(18)
C10 0.043(2) 0.050(2) 0.051(3) 0.0023(18) 0.007(2) 0.008(2)
C11 0.070(3) 0.059(3) 0.068(3) 0.005(2) -0.002(3) 0.021(3)
C12 0.074(4) 0.086(4) 0.055(3) 0.003(3) -0.009(3) 0.024(3)
C13 0.058(3) 0.082(3) 0.040(3) -0.004(2) -0.005(2) 0.007(2)
C14 0.046(2) 0.060(2) 0.041(2) -0.001(2) 0.008(2) 0.006(2)
C15 0.055(3) 0.044(2) 0.051(3) -0.0011(19) 0.014(2) 0.0028(19)
C16 0.062(3) 0.055(3) 0.090(4) 0.008(2) 0.017(3) -0.002(3)
C17 0.100(5) 0.067(4) 0.102(5) 0.003(3) 0.031(4) -0.029(3)
C18 0.102(5) 0.087(4) 0.068(4) -0.011(3) 0.024(3) -0.030(3)
C19 0.069(3) 0.074(3) 0.050(3) -0.002(2) 0.011(2) -0.010(2)
C20 0.054(3) 0.050(2) 0.046(2) -0.003(2) 0.015(2) -0.003(2)
C21 0.061(3) 0.068(3) 0.028(2) -0.009(2) 0.007(2) -0.004(2)
C22 0.074(3) 0.059(3) 0.047(3) -0.004(2) 0.009(2) -0.005(2)
C23 0.103(4) 0.064(3) 0.059(3) 0.013(3) 0.015(3) -0.006(3)
C24 0.135(6) 0.062(3) 0.059(4) -0.008(4) 0.020(4) -0.010(3)
C25 0.112(5) 0.075(4) 0.052(3) -0.039(3) 0.016(3) -0.011(3)
C26 0.072(3) 0.080(4) 0.049(3) -0.015(3) 0.007(3) -0.007(2)

loop_
_atom_type_symbol
_atom_type_description
_atom_type_scat_dispersion_real
_atom_type_scat_dispersion_imag
_atom_type_scat_source
C C 0.0033 0.0016 'International Tables Vol C Tables 4.2.6.8 and 6.1.1.4'
H H 0.0000 0.0000 'International Tables Vol C Tables 4.2.6.8 and 6.1.1.4'
Lu Lu -0.4720 5.8584 'International Tables Vol C Tables 4.2.6.8 and 6.1.1.4'
Cl Cl 0.1484 0.1585 'International Tables Vol C Tables 4.2.6.8 and 6.1.1.4'
O O 0.0106 0.0060 'International Tables Vol C Tables 4.2.6.8 and 6.1.1.4'
Li Li -0.0003 0.0001 'International Tables Vol C Tables 4.2.6.8 and 6.1.1.4'

loop_
_geom_angle_atom_site_label_1
_geom_angle_atom_site_label_2
_geom_angle_atom_site_label_3
_geom_angle
_geom_angle_publ_flag
C9 Lu1 C7 107.34(19) ?
C9 Lu1 C2 103.75(17) ?
C7 Lu1 C2 85.0(2) ?
C9 Lu1 C3 130.0(2) ?
C7 Lu1 C3 93.40(17) ?
C2 Lu1 C3 32.14(19) ?
C9 Lu1 C6 135.5(2) ?
C7 Lu1 C6 32.9(2) ?
C2 Lu1 C6 93.20(16) ?
C3 Lu1 C6 83.6(2) ?
C9 Lu1 C8 89.93(16) ?
C7 Lu1 C8 32.3(2) ?
C2 Lu1 C8 62.2(2) ?
C3 Lu1 C8 84.2(2) ?
C6 Lu1 C8 62.1(2) ?
C9 Lu1 C1 88.98(16) ?
C7 Lu1 C1 62.1(2) ?
C2 Lu1 C1 32.0(2) ?
C3 Lu1 C1 61.1(2) ?
C6 Lu1 C1 84.2(2) ?
C8 Lu1 C1 32.6(2) ?
C9 Lu1 C4 161.5(2) ?
C7 Lu1 C4 83.0(2) ?
C2 Lu1 C4 61.1(2) ?
C3 Lu1 C4 32.1(2) ?
C6 Lu1 C4 60.0(2) ?
C8 Lu1 C4 91.48(18) ?
C1 Lu1 C4 82.37(19) ?
C9 Lu1 C5 166.5(2) ?
C7 Lu1 C5 61.1(2) ?
C2 Lu1 C5 83.0(2) ?
C3 Lu1 C5 60.8(2) ?
C6 Lu1 C5 31.2(2) ?
C8 Lu1 C5 82.8(2) ?
C1 Lu1 C5 91.00(17) ?
C4 Lu1 C5 31.05(19) ?
C9 Lu1 Cl1 97.77(9) y
C7 Lu1 Cl1 126.11(19) ?
C2 Lu1 Cl1 134.19(18) ?
C3 Lu1 Cl1 105.73(16) ?
C6 Lu1 Cl1 99.03(17) ?
C8 Lu1 Cl1 158.1(2) ?
C1 Lu1 Cl1 166.2(2) ?
C4 Lu1 Cl1 87.64(13) ?
C5 Lu1 Cl1 85.23(13) ?
Li1 Cl1 Lu1 138.4(2) y
O1 Li1 O3 111.3(4) ?
O1 Li1 O2 104.6(4) ?
O3 Li1 O2 106.8(4) ?
O1 Li1 Cl1 116.1(4) ?
O3 Li1 Cl1 106.5(4) ?
O2 Li1 Cl1 111.1(3) ?
C27A O1 C30 109.9(7) ?
C27A O1 C27 32.9(7) ?
C30 O1 C27 104.3(6) ?
C27A O1 C30A 93.7(9) ?
C30 O1 C30A 35.3(7) ?
C27 O1 C30A 108.0(6) ?
C27A O1 Li1 128.2(6) ?
C30 O1 Li1 121.8(5) ?
C27 O1 Li1 125.4(4) ?
C30A O1 Li1 126.5(5) ?
C34 O2 C31A 94.7(9) ?
C34 O2 C31 111.5(7) ?
C31A O2 C31 37.7(7) ?
C34 O2 C34A 40.4(7) ?
C31A O2 C34A 106.9(8) ?
C31 O2 C34A 97.5(7) ?
C34 O2 Li1 125.5(6) ?
C31A O2 Li1 127.6(7) ?
C31 O2 Li1 123.1(5) ?
C34A O2 Li1 125.5(6) ?
C35 O3 C35A 38.9(15) ?
C35 O3 C38A 102.8(17) ?
C35A O3 C38A 110.4(6) ?
C35 O3 C38 111.0(14) ?
C35A O3 C38 89.1(8) ?
C38A O3 C38 45.6(8) ?
C35 O3 Li1 130.4(15) ?
C35A O3 Li1 126.3(5) ?
C38A O3 Li1 121.1(5) ?
C38 O3 Li1 115.9(7) ?
C2 C1 C8 135.1(5) ?
C2 C1 Lu1 72.6(3) ?
C8 C1 Lu1 73.5(3) ?
C2 C1 H1A 112.4 ?
C8 C1 H1A 112.4 ?
Lu1 C1 H1A 139.7 ?
C3 C2 C1 134.9(6) ?
C3 C2 Lu1 74.1(3) ?
C1 C2 Lu1 75.3(3) ?
C3 C2 H2A 112.6 ?
C1 C2 H2A 112.6 ?
Lu1 C2 H2A 133.4 ?
C2 C3 C4 135.4(6) ?
C2 C3 Lu1 73.8(3) ?
C4 C3 Lu1 76.9(3) ?
C2 C3 H3A 112.3 ?
C4 C3 H3A 112.3 ?
Lu1 C3 H3A 131.9 ?
C5 C4 C3 134.7(5) ?
C5 C4 Lu1 74.6(3) ?
C3 C4 Lu1 71.0(3) ?
C5 C4 H4A 112.6 ?
C3 C4 H4A 112.6 ?
Lu1 C4 H4A 140.2 ?
C6 C5 C4 135.6(6) ?
C6 C5 Lu1 72.1(3) ?
C4 C5 Lu1 74.4(3) ?
C6 C5 H5A 112.2 ?
C4 C5 H5A 112.2 ?
Lu1 C5 H5A 139.7 ?
C5 C6 C7 135.0(6) ?
C5 C6 Lu1 76.7(3) ?
C7 C6 Lu1 72.7(3) ?
C5 C6 H6A 112.5 ?
C7 C6 H6A 112.5 ?
Lu1 C6 H6A 133.5 ?
C8 C7 C6 134.9(6) ?
C8 C7 Lu1 75.0(3) ?
C6 C7 Lu1 74.5(3) ?
C8 C7 H7A 112.6 ?
C6 C7 H7A 112.6 ?
Lu1 C7 H7A 133.4 ?
C7 C8 C1 133.9(6) ?
C7 C8 Lu1 72.7(3) ?
C1 C8 Lu1 73.9(3) ?
C7 C8 H8A 113.1 ?
C1 C8 H8A 113.1 ?
Lu1 C8 H8A 137.3 ?
C14 C9 C10 115.1(4) ?
C14 C9 Lu1 120.0(3) y
C10 C9 Lu1 122.5(3) y
C11 C10 C9 122.1(4) ?
C11 C10 C15 119.7(4) ?
C9 C10 C15 118.2(4) ?
C12 C11 C10 119.9(5) ?
C12 C11 H11A 120.1 ?
C10 C11 H11A 120.1 ?
C13 C12 C11 120.4(4) ?
C13 C12 H12A 119.8 ?
C11 C12 H12A 119.8 ?
C12 C13 C14 119.6(4) ?
C12 C13 H13A 120.2 ?
C14 C13 H13A 120.2 ?
C13 C14 C9 122.9(4) ?
C13 C14 C21 118.7(4) ?
C9 C14 C21 118.4(4) ?
C20 C15 C16 116.8(4) ?
C20 C15 C10 120.9(4) ?
C16 C15 C10 122.3(4) ?
C17 C16 C15 120.8(5) ?
C17 C16 H16A 119.6 ?
C15 C16 H16A 119.6 ?
C18 C17 C16 121.3(5) ?
C18 C17 H17A 119.4 ?
C16 C17 H17A 119.4 ?
C17 C18 C19 119.1(5) ?
C17 C18 H18A 120.5 ?
C19 C18 H18A 120.5 ?
C20 C19 C18 120.2(5) ?
C20 C19 H19A 119.9 ?
C18 C19 H19A 119.9 ?
C19 C20 C15 121.9(4) ?
C19 C20 H20A 119.1 ?
C15 C20 H20A 119.1 ?
C22 C21 C26 117.1(5) ?
C22 C21 C14 119.7(4) ?
C26 C21 C14 123.1(4) ?
C23 C22 C21 121.8(5) ?
C23 C22 H22A 119.1 ?
C21 C22 H22A 119.1 ?
C24 C23 C22 120.3(5) ?
C24 C23 H23A 119.9 ?
C22 C23 H23A 119.9 ?
C25 C24 C23 119.1(5) ?
C25 C24 H24A 120.5 ?
C23 C24 H24A 120.5 ?
C24 C25 C26 120.6(5) ?
C24 C25 H25A 119.7 ?
C26 C25 H25A 119.7 ?
C21 C26 C25 121.1(5) ?
C21 C26 H26A 119.5 ?
C25 C26 H26A 119.5 ?
O1 C27 C28 100.8(7) ?
O1 C27 H27A 111.6 ?
C28 C27 H27A 111.6 ?
O1 C27 H27B 111.6 ?
C28 C27 H27B 111.6 ?
H27A C27 H27B 109.4 ?
C29 C28 C27 90.7(8) ?
C29 C28 H28A 113.5 ?
C27 C28 H28A 113.5 ?
C29 C28 H28B 113.5 ?
C27 C28 H28B 113.5 ?
H28A C28 H28B 110.8 ?
C30 C29 C28 107.6(9) ?
C30 C29 H29A 110.2 ?
C28 C29 H29A 110.2 ?
C30 C29 H29B 110.2 ?
C28 C29 H29B 110.2 ?
H29A C29 H29B 108.5 ?
O1 C30 C29 102.9(8) ?
O1 C30 H30A 111.2 ?
C29 C30 H30A 111.2 ?
O1 C30 H30B 111.2 ?
C29 C30 H30B 111.2 ?
H30A C30 H30B 109.1 ?
O1 C27A C28A 105.2(15) ?
O1 C27A H27C 110.7 ?
C28A C27A H27C 110.7 ?
O1 C27A H27D 110.7 ?
C28A C27A H27D 110.7 ?
H27C C27A H27D 108.8 ?
C29A C28A C27A 93.1(12) ?
C29A C28A H28C 113.1 ?
C27A C28A H28C 113.1 ?
C29A C28A H28D 113.1 ?
C27A C28A H28D 113.1 ?
H28C C28A H28D 110.5 ?
C30A C29A C28A 106.4(12) ?
C30A C29A H29C 110.4 ?
C28A C29A H29C 110.4 ?
C30A C29A H29D 110.4 ?
C28A C29A H29D 110.4 ?
H29C C29A H29D 108.6 ?
C29A C30A O1 107.3(10) ?
C29A C30A H30C 110.3 ?
O1 C30A H30C 110.3 ?
C29A C30A H30D 110.3 ?
O1 C30A H30D 110.3 ?
H30C C30A H30D 108.5 ?
C32 C31 O2 98.7(11) ?
C32 C31 H31A 112.0 ?
O2 C31 H31A 112.0 ?
C32 C31 H31B 112.0 ?
O2 C31 H31B 112.0 ?
H31A C31 H31B 109.7 ?
C33 C32 C31 113.4(13) ?
C33 C32 H32A 108.9 ?
C31 C32 H32A 108.9 ?
C33 C32 H32B 108.9 ?
C31 C32 H32B 108.9 ?
H32A C32 H32B 107.7 ?
C32 C33 C34 101.8(12) ?
C32 C33 H33A 111.4 ?
C34 C33 H33A 111.4 ?
C32 C33 H33B 111.4 ?
C34 C33 H33B 111.4 ?
H33A C33 H33B 109.3 ?
O2 C34 C33 109.3(10) ?
O2 C34 H34A 109.8 ?
C33 C34 H34A 109.8 ?
O2 C34 H34B 109.8 ?
C33 C34 H34B 109.8 ?
H34A C34 H34B 108.3 ?
O2 C31A C32A 110.4(12) ?
O2 C31A H31C 109.6 ?
C32A C31A H31C 109.6 ?
O2 C31A H31D 109.6 ?
C32A C31A H31D 109.6 ?
H31C C31A H31D 108.1 ?
C31A C32A C33A 104.2(10) ?
C31A C32A H32C 110.9 ?
C33A C32A H32C 110.9 ?
C31A C32A H32D 110.9 ?
C33A C32A H32D 110.9 ?
H32C C32A H32D 108.9 ?
C34A C33A C32A 108.8(10) ?
C34A C33A H33C 109.9 ?
C32A C33A H33C 109.9 ?
C34A C33A H33D 109.9 ?
C32A C33A H33D 109.9 ?
H33C C33A H33D 108.3 ?
C33A C34A O2 104.3(10) ?
C33A C34A H34C 110.9 ?
O2 C34A H34C 110.9 ?
C33A C34A H34D 110.9 ?
O2 C34A H34D 110.9 ?
H34C C34A H34D 108.9 ?
O3 C35 C36 105(2) ?
O3 C35 H35A 110.7 ?
C36 C35 H35A 110.7 ?
O3 C35 H35B 110.7 ?
C36 C35 H35B 110.7 ?
H35A C35 H35B 108.8 ?
C37 C36 C35 103(2) ?
C37 C36 H36A 111.1 ?
C35 C36 H36A 111.1 ?
C37 C36 H36B 111.1 ?
C35 C36 H36B 111.1 ?
H36A C36 H36B 109.1 ?
C38 C37 C36 103.9(18) ?
C38 C37 H37A 111.0 ?
C36 C37 H37A 111.0 ?
C38 C37 H37B 111.0 ?
C36 C37 H37B 111.0 ?
H37A C37 H37B 109.0 ?
C37 C38 O3 104.1(13) ?
C37 C38 H38A 110.9 ?
O3 C38 H38A 110.9 ?
C37 C38 H38B 110.9 ?
O3 C38 H38B 110.9 ?
H38A C38 H38B 109.0 ?
O3 C35A C36A 104.4(7) ?
O3 C35A H35C 110.9 ?
C36A C35A H35C 110.9 ?
O3 C35A H35D 110.9 ?
C36A C35A H35D 110.9 ?
H35C C35A H35D 108.9 ?
C37A C36A C35A 106.6(8) ?
C37A C36A H36C 110.4 ?
C35A C36A H36C 110.4 ?
C37A C36A H36D 110.4 ?
C35A C36A H36D 110.4 ?
H36C C36A H36D 108.6 ?
C36A C37A C38A 104.2(8) ?
C36A C37A H37C 110.9 ?
C38A C37A H37C 110.9 ?
C36A C37A H37D 110.9 ?
C38A C37A H37D 110.9 ?
H37C C37A H37D 108.9 ?
O3 C38A C37A 107.4(7) ?
O3 C38A H38C 110.2 ?
C37A C38A H38C 110.2 ?
O3 C38A H38D 110.2 ?
C37A C38A H38D 110.2 ?
H38C C38A H38D 108.5 ?

loop_
_geom_bond_atom_site_label_1
_geom_bond_atom_site_label_2
_geom_bond_distance
_geom_bond_publ_flag
Lu1 C9 2.394(4) y
Lu1 C7 2.482(5) y
Lu1 C2 2.481(5) y
Lu1 C3 2.486(5) y
Lu1 C6 2.505(5) y
Lu1 C8 2.510(5) y
Lu1 C1 2.515(5) y
Lu1 C4 2.560(5) y
Lu1 C5 2.562(5) y
Lu1 Cl1 2.6158(11) y
Cl1 Li1 2.336(8) y
Li1 O1 1.907(9) ?
Li1 O3 1.907(9) ?
Li1 O2 1.922(8) ?
O1 C27A 1.437(15) ?
O1 C30 1.425(11) ?
O1 C27 1.428(9) ?
O1 C30A 1.478(14) ?
O2 C34 1.367(12) ?
O2 C31A 1.400(16) ?
O2 C31 1.486(12) ?
O2 C34A 1.494(15) ?
O3 C35 1.321(18) ?
O3 C35A 1.431(8) ?
O3 C38A 1.436(9) ?
O3 C38 1.473(14) ?
C1 C2 1.379(9) ?
C1 C8 1.412(9) ?
C1 H1A 0.9400 ?
C2 C3 1.375(8) ?
C2 H2A 0.9400 ?
C3 C4 1.396(9) ?
C3 H3A 0.9400 ?
C4 C5 1.371(8) ?
C4 H4A 0.9400 ?
C5 C6 1.364(9) ?
C5 H5A 0.9400 ?
C6 C7 1.411(9) ?
C6 H6A 0.9400 ?
C7 C8 1.390(8) ?
C7 H7A 0.9400 ?
C8 H8A 0.9400 ?
C9 C14 1.403(6) ?
C9 C10 1.426(5) ?
C10 C11 1.398(6) ?
C10 C15 1.488(6) ?
C11 C12 1.377(7) ?
C11 H11A 0.9400 ?
C12 C13 1.375(7) ?
C12 H12A 0.9400 ?
C13 C14 1.400(6) ?
C13 H13A 0.9400 ?
C14 C21 1.498(6) ?
C15 C20 1.388(6) ?
C15 C16 1.403(6) ?
C16 C17 1.378(7) ?
C16 H16A 0.9400 ?
C17 C18 1.358(8) ?
C17 H17A 0.9400 ?
C18 C19 1.385(7) ?
C18 H18A 0.9400 ?
C19 C20 1.373(6) ?
C19 H19A 0.9400 ?
C20 H20A 0.9400 ?
C21 C22 1.382(6) ?
C21 C26 1.384(6) ?
C22 C23 1.379(6) ?
C22 H22A 0.9400 ?
C23 C24 1.378(8) ?
C23 H23A 0.9400 ?
C24 C25 1.362(8) ?
C24 H24A 0.9400 ?
C25 C26 1.394(7) ?
C25 H25A 0.9400 ?
C26 H26A 0.9400 ?
C27 C28 1.539(8) ?
C27 H27A 0.9800 ?
C27 H27B 0.9800 ?
C28 C29 1.508(9) ?
C28 H28A 0.9800 ?
C28 H28B 0.9800 ?
C29 C30 1.477(8) ?
C29 H29A 0.9800 ?
C29 H29B 0.9800 ?
C30 H30A 0.9800 ?
C30 H30B 0.9800 ?
C27A C28A 1.495(10) ?
C27A H27C 0.9800 ?
C27A H27D 0.9800 ?
C28A C29A 1.482(10) ?
C28A H28C 0.9800 ?
C28A H28D 0.9800 ?
C29A C30A 1.473(9) ?
C29A H29C 0.9800 ?
C29A H29D 0.9800 ?
C30A H30C 0.9800 ?
C30A H30D 0.9800 ?
C31 C32 1.486(9) ?
C31 H31A 0.9800 ?
C31 H31B 0.9800 ?
C32 C33 1.467(10) ?
C32 H32A 0.9800 ?
C32 H32B 0.9800 ?
C33 C34 1.469(9) ?
C33 H33A 0.9800 ?
C33 H33B 0.9800 ?
C34 H34A 0.9800 ?
C34 H34B 0.9800 ?
C31A C32A 1.461(9) ?
C31A H31C 0.9800 ?
C31A H31D 0.9800 ?
C32A C33A 1.486(9) ?
C32A H32C 0.9800 ?
C32A H32D 0.9800 ?
C33A C34A 1.482(9) ?
C33A H33C 0.9800 ?
C33A H33D 0.9800 ?
C34A H34C 0.9800 ?
C34A H34D 0.9800 ?
C35 C36 1.481(10) ?
C35 H35A 0.9800 ?
C35 H35B 0.9800 ?
C36 C37 1.470(10) ?
C36 H36A 0.9800 ?
C36 H36B 0.9800 ?
C37 C38 1.470(10) ?
C37 H37A 0.9800 ?
C37 H37B 0.9800 ?
C38 H38A 0.9800 ?
C38 H38B 0.9800 ?
C35A C36A 1.502(8) ?
C35A H35C 0.9800 ?
C35A H35D 0.9800 ?
C36A C37A 1.469(8) ?
C36A H36C 0.9800 ?
C36A H36D 0.9800 ?
C37A C38A 1.475(8) ?
C37A H37C 0.9800 ?
C37A H37D 0.9800 ?
C38A H38C 0.9800 ?
C38A H38D 0.9800 ?
